data_4311915
loop_
_publ_author_name
'Eric Burkholder'
'Vladimir Golub'
'Charles J. O'Connor'
'Jon Zubieta'

_publ_contact_author_address
;Department of Chemistry 
111 College Place
Syracuse University
Syracuse NY 13244    
;
_publ_contact_author_email jazubiet@syr.edu
_publ_contact_author_fax '(315) 443-4070'
_publ_contact_author_name 'Jon Zubieta'
_publ_contact_author_phone '(315) 443-2547'
_publ_section_title
;
 Solid-State Coordination Chemistry of the
 Oxomolybdate-Organodiphosphonate/Nickel-Organoimine System: Structural
 Influences of the Secondary Metal Coordination Cation and Diphosphonate
 Tether Lengths
;
_journal_name_full 'Inorganic Chemistry'
_journal_page_first 7014
_journal_page_last 7029
_journal_paper_doi 10.1021/ic049201k
_journal_volume 43
_journal_year 2004
_chemical_formula_sum 'C53 H49.5 Mo5 N12 Ni2 O24.75 P2'
_chemical_formula_weight 1909.61
_space_group_IT_number 14
_symmetry_cell_setting monoclinic
_symmetry_Int_Tables_number 14
_symmetry_space_group_name_Hall '-P 2yn'
_symmetry_space_group_name_H-M 'P 1 21/n 1'
_atom_sites_solution_hydrogens geom
_atom_sites_solution_primary direct
_atom_sites_solution_secondary difmap
_audit_creation_method SHELXL-97
_cell_angle_alpha 90.00
_cell_angle_beta 103.3160(10)
_cell_angle_gamma 90.00
_cell_formula_units_Z 4
_cell_length_a 16.0750(12)
_cell_length_b 17.3256(13)
_cell_length_c 23.2488(17)
_cell_measurement_reflns_used 19159
_cell_measurement_temperature 90(2)
_cell_measurement_theta_max 30.51
_cell_measurement_theta_min 1.40
_cell_volume 6300.9(8)
_computing_cell_refinement 'Bruker SMART'
_computing_data_collection 'Bruker SMART'
_computing_data_reduction 'Bruker SAINT'
_computing_molecular_graphics 'Bruker SHELXTL and CrystalMaker 6.x'
_computing_publication_material 'Bruker SHELXTL'
_computing_structure_refinement 'SHELXL-97 (Sheldrick, 1997)'
_computing_structure_solution 'SHELXS-97 (Sheldrick, 1990)'
_diffrn_ambient_temperature 90(2)
_diffrn_detector_area_resol_mean 512
_diffrn_measured_fraction_theta_full 0.996
_diffrn_measured_fraction_theta_max 0.996
_diffrn_measurement_device_type 'P4 w/ APEX CCD detector'
_diffrn_measurement_method 'Phi and omega scans'
_diffrn_radiation_monochromator graphite
_diffrn_radiation_probe x-ray
_diffrn_radiation_type MoK\a
_diffrn_radiation_wavelength 0.71073
_diffrn_reflns_av_R_equivalents 0.0697
_diffrn_reflns_av_sigmaI/netI 0.0665
_diffrn_reflns_limit_h_max 22
_diffrn_reflns_limit_h_min -21
_diffrn_reflns_limit_k_max 24
_diffrn_reflns_limit_k_min -24
_diffrn_reflns_limit_l_max 33
_diffrn_reflns_limit_l_min -33
_diffrn_reflns_number 76412
_diffrn_reflns_theta_full 30.51
_diffrn_reflns_theta_max 30.51
_diffrn_reflns_theta_min 1.40
_diffrn_source 'fine-focus sealed tube'
_diffrn_standards_decay_% 0.001
_exptl_absorpt_coefficient_mu 1.691
_exptl_absorpt_correction_T_max 0.8491
_exptl_absorpt_correction_T_min 0.6309
_exptl_absorpt_correction_type multi-scan
_exptl_absorpt_process_details 'SADABS SHELXL-97 (Sheldrick, 1997)'
_exptl_crystal_colour orange
_exptl_crystal_density_diffrn 2.013
_exptl_crystal_density_method 'not measured'
_exptl_crystal_description block
_exptl_crystal_F_000 3782
_exptl_crystal_size_max 0.30
_exptl_crystal_size_mid 0.26
_exptl_crystal_size_min 0.10
_refine_diff_density_max 2.232
_refine_diff_density_min -1.489
_refine_diff_density_rms 0.249
_refine_ls_extinction_coef 0.00081(6)
_refine_ls_extinction_expression Fc^*^=kFc[1+0.001xFc^2^\l^3^/sin(2\q)]^-1/4^
_refine_ls_extinction_method SHELXL
_refine_ls_goodness_of_fit_ref 1.064
_refine_ls_hydrogen_treatment constr
_refine_ls_matrix_type full
_refine_ls_number_parameters 903
_refine_ls_number_reflns 19159
_refine_ls_number_restraints 0
_refine_ls_restrained_S_all 1.064
_refine_ls_R_factor_all 0.0686
_refine_ls_R_factor_gt 0.0609
_refine_ls_shift/su_max 0.002
_refine_ls_shift/su_mean 0.000
_refine_ls_structure_factor_coef Fsqd
_refine_ls_weighting_details 'calc w=1/[\s^2^(Fo^2^)+(0.0665P)^2^+36.3877P] where P=(Fo^2^+2Fc^2^)/3'
_refine_ls_weighting_scheme calc
_refine_ls_wR_factor_gt 0.1244
_refine_ls_wR_factor_ref 0.1495
_reflns_number_gt 14288
_reflns_number_total 19159
_reflns_threshold_expression >2sigma(I)
_cod_data_source_file ic049201ksi20040618_041232.cif
_cod_data_source_block compound8
_cod_original_formula_sum 'C53 H49.50 Mo5 N12 Ni2 O24.75 P2'
_cod_database_code 4311915

loop_
_symmetry_equiv_pos_as_xyz
'x, y, z'
'-x+1/2, y+1/2, -z+1/2'
'-x, -y, -z'
'x-1/2, -y-1/2, z-1/2'

loop_
_atom_site_label
_atom_site_type_symbol
_atom_site_fract_x
_atom_site_fract_y
_atom_site_fract_z
_atom_site_U_iso_or_equiv
_atom_site_adp_type
_atom_site_occupancy
_atom_site_symmetry_multiplicity
_atom_site_calc_flag
_atom_site_refinement_flags
_atom_site_disorder_assembly
_atom_site_disorder_group
Mo1 Mo 0.72924(3) 0.19198(3) 0.27136(2) 0.01754(10) Uani 1 1 d . . .
Mo2 Mo 0.67950(3) 0.15294(3) 0.12524(2) 0.01556(10) Uani 1 1 d . . .
Mo3 Mo 0.85518(3) 0.02836(3) 0.10259(2) 0.01601(10) Uani 1 1 d . . .
Mo4 Mo 1.01832(3) 0.06322(3) 0.22191(2) 0.01438(10) Uani 1 1 d . . .
Mo5 Mo 0.93473(3) 0.14422(3) 0.32825(2) 0.01671(10) Uani 1 1 d . . .
Ni1 Ni 0.70949(5) 0.36098(5) 0.36200(4) 0.02636(18) Uani 1 1 d . . .
Ni2 Ni 0.76657(4) 0.06383(4) 0.55053(3) 0.01468(14) Uani 1 1 d . . .
P1 P 0.80650(9) 0.01721(8) 0.23431(6) 0.0160(3) Uani 1 1 d . . .
P2 P 0.87620(8) 0.20741(7) 0.18189(6) 0.0135(2) Uani 1 1 d . . .
O1 O 0.8160(2) 0.1397(2) 0.32922(17) 0.0191(8) Uani 1 1 d . . .
O2 O 0.8585(2) 0.2079(2) 0.24392(17) 0.0161(7) Uani 1 1 d . . .
O3 O 0.7482(2) 0.0880(2) 0.21622(17) 0.0167(7) Uani 1 1 d . . .
O4 O 0.7384(3) 0.2850(2) 0.30032(18) 0.0217(8) Uani 1 1 d . . .
O5 O 0.6451(3) 0.1537(2) 0.29422(19) 0.0242(9) Uani 1 1 d . . .
O6 O 0.6751(2) 0.2170(2) 0.19174(17) 0.0181(8) Uani 1 1 d . . .
O7 O 0.5938(2) 0.0946(2) 0.12809(18) 0.0203(8) Uani 1 1 d . . .
O8 O 0.7971(2) 0.2241(2) 0.13403(17) 0.0169(7) Uani 1 1 d . . .
O9 O 0.7506(2) 0.0799(2) 0.09510(18) 0.0185(8) Uani 1 1 d . . .
O10 O 0.6378(3) 0.2081(2) 0.06493(19) 0.0222(8) Uani 1 1 d . . .
O11 O 0.9101(2) 0.1275(2) 0.16681(17) 0.0145(7) Uani 1 1 d . . .
O12 O 0.8049(3) -0.0326(2) 0.18016(19) 0.0239(9) Uani 1 1 d . . .
O13 O 0.9593(2) -0.0023(2) 0.15594(18) 0.0198(8) Uani 1 1 d . . .
O14 O 0.8237(3) -0.0632(2) 0.0731(2) 0.0272(10) Uani 1 1 d . . .
O15 O 0.8932(3) 0.0705(3) 0.04831(19) 0.0243(9) Uani 1 1 d . . .
O16 O 0.8994(2) 0.0404(2) 0.26284(17) 0.0169(7) Uani 1 1 d . . .
O17 O 1.0176(2) 0.1409(2) 0.27927(17) 0.0168(7) Uani 1 1 d . . .
O18 O 1.0745(2) -0.0097(2) 0.26294(19) 0.0223(9) Uani 1 1 d . . .
O19 O 1.0895(2) 0.1062(2) 0.18803(19) 0.0216(8) Uani 1 1 d . . .
O20 O 0.9772(3) 0.0778(3) 0.38133(18) 0.0266(9) Uani 1 1 d . . .
O21 O 0.9639(3) 0.2312(2) 0.36199(18) 0.0235(9) Uani 1 1 d . . .
O90 O 0.6571(4) 0.7981(3) 0.4621(2) 0.0476(15) Uani 1 1 d . . .
O91 O 0.4934(5) 0.7705(5) 0.4717(4) 0.086(3) Uani 1 1 d . . .
O92A O 0.839(3) 0.860(3) 0.9591(17) 0.072(16) Uani 0.21(4) 1 d P A 1
O92B O 0.7867(12) 0.8626(8) 0.9646(3) 0.071(6) Uani 0.79(4) 1 d P A 2
O93 O 0.0613(6) 0.1283(6) 0.0703(4) 0.063(3) Uani 0.75 1 d P . .
N1 N 0.5856(4) 0.3131(3) 0.3449(2) 0.0292(12) Uani 1 1 d . . .
N2 N 0.7227(3) 0.2725(2) 0.4206(2) 0.0168(9) Uani 1 1 d . . .
N3 N 0.8334(3) 0.3758(3) 0.4070(2) 0.0196(10) Uani 1 1 d . . .
N4 N 0.6496(3) 0.0354(3) 0.4948(2) 0.0184(9) Uani 1 1 d . . .
N5 N 0.7470(3) 0.1535(3) 0.4945(2) 0.0157(9) Uani 1 1 d . . .
N6 N 0.8775(3) 0.1280(3) 0.5814(2) 0.0164(9) Uani 1 1 d . . .
N7 N 0.8268(3) -0.0181(3) 0.5109(2) 0.0159(9) Uani 1 1 d . . .
N8 N 0.7801(3) -0.0224(3) 0.6092(2) 0.0146(8) Uani 1 1 d . . .
N9 N 0.7149(3) 0.1129(3) 0.6166(2) 0.0180(9) Uani 1 1 d . . .
N10 N 0.6006(3) -0.0638(3) 0.7143(2) 0.0283(12) Uani 1 1 d . . .
N11 N 0.7619(3) -0.1468(3) 0.6754(2) 0.0160(9) Uani 1 1 d . . .
N12 N 0.7603(3) -0.2642(3) 0.5650(2) 0.0220(10) Uani 1 1 d . . .
C1 C 0.7647(4) -0.0371(3) 0.2870(3) 0.0224(12) Uani 1 1 d . . .
H1A H 0.8007 -0.0835 0.2986 0.027 Uiso 1 1 calc R . .
H1B H 0.7681 -0.0053 0.3228 0.027 Uiso 1 1 calc R . .
C2 C 0.6726(4) -0.0621(3) 0.2630(3) 0.0226(12) Uani 1 1 d . . .
H2A H 0.6360 -0.0160 0.2522 0.027 Uiso 1 1 calc R . .
H2B H 0.6687 -0.0935 0.2268 0.027 Uiso 1 1 calc R . .
C3 C 0.6409(4) -0.1091(3) 0.3087(3) 0.0232(12) Uani 1 1 d . . .
H3A H 0.6348 -0.0747 0.3415 0.028 Uiso 1 1 calc R . .
H3B H 0.6841 -0.1488 0.3253 0.028 Uiso 1 1 calc R . .
C4 C 0.9584(3) 0.2784(3) 0.1816(2) 0.0155(10) Uani 1 1 d . . .
H4A H 1.0150 0.2557 0.1993 0.019 Uiso 1 1 calc R . .
H4B H 0.9576 0.2930 0.1403 0.019 Uiso 1 1 calc R . .
C5 C 0.9452(4) 0.3510(3) 0.2166(3) 0.0201(11) Uani 1 1 d . . .
H5A H 0.9482 0.3365 0.2582 0.024 Uiso 1 1 calc R . .
H5B H 0.9921 0.3879 0.2162 0.024 Uiso 1 1 calc R . .
C6 C 0.5177(4) 0.3433(4) 0.3091(3) 0.0293(14) Uani 1 1 d . . .
H6 H 0.5248 0.3818 0.2816 0.035 Uiso 1 1 calc R . .
C7 C 0.4388(5) 0.3204(4) 0.3112(4) 0.0371(16) Uani 1 1 d . . .
H7 H 0.3914 0.3416 0.2836 0.044 Uiso 1 1 calc R . .
C8 C 0.4238(5) 0.2674(5) 0.3516(4) 0.0454(19) Uani 1 1 d . . .
H8 H 0.3674 0.2535 0.3538 0.055 Uiso 1 1 calc R . .
C9 C 0.4980(4) 0.2339(4) 0.3908(4) 0.0400(18) Uani 1 1 d . . .
H9 H 0.4922 0.1980 0.4205 0.048 Uiso 1 1 calc R . .
C10 C 0.5747(4) 0.2550(3) 0.3837(3) 0.0236(12) Uani 1 1 d . . .
C11 C 0.6570(3) 0.2244(3) 0.4198(2) 0.0171(10) Uani 1 1 d . . .
C12 C 0.7999(3) 0.2649(3) 0.4577(2) 0.0157(10) Uani 1 1 d . . .
C13 C 0.8645(4) 0.3204(3) 0.4467(2) 0.0175(10) Uani 1 1 d . . .
C14 C 0.9512(4) 0.3175(3) 0.4727(3) 0.0215(11) Uani 1 1 d . . .
H14 H 0.9741 0.2753 0.4974 0.026 Uiso 1 1 calc R . .
C15 C 1.0038(4) 0.3761(3) 0.4625(3) 0.0234(12) Uani 1 1 d . . .
H15 H 1.0628 0.3760 0.4814 0.028 Uiso 1 1 calc R . .
C16 C 0.9693(4) 0.4347(3) 0.4245(3) 0.0224(12) Uani 1 1 d . . .
H16 H 1.0039 0.4768 0.4179 0.027 Uiso 1 1 calc R . .
C17 C 0.8843(4) 0.4316(3) 0.3963(3) 0.0236(12) Uani 1 1 d . . .
H17 H 0.8613 0.4705 0.3684 0.028 Uiso 1 1 calc R . .
C18 C 0.6090(4) -0.0323(3) 0.4938(3) 0.0225(12) Uani 1 1 d . . .
H18 H 0.6279 -0.0669 0.5259 0.027 Uiso 1 1 calc R . .
C19 C 0.5404(4) -0.0548(3) 0.4482(3) 0.0233(12) Uani 1 1 d . . .
H19 H 0.5111 -0.1021 0.4500 0.028 Uiso 1 1 calc R . .
C20 C 0.5171(4) -0.0060(3) 0.4010(3) 0.0254(13) Uani 1 1 d . . .
H20 H 0.4720 -0.0202 0.3685 0.031 Uiso 1 1 calc R . .
C21 C 0.5591(4) 0.0645(3) 0.4002(3) 0.0236(12) Uani 1 1 d . . .
H21 H 0.5434 0.0985 0.3674 0.028 Uiso 1 1 calc R . .
C22 C 0.6240(4) 0.0834(3) 0.4482(3) 0.0189(11) Uani 1 1 d . . .
C23 C 0.6742(3) 0.1563(3) 0.4530(2) 0.0163(10) Uani 1 1 d . . .
C24 C 0.8066(3) 0.2088(3) 0.5023(2) 0.0157(10) Uani 1 1 d . . .
C25 C 0.8718(3) 0.2011(3) 0.5588(2) 0.0155(10) Uani 1 1 d . . .
C26 C 0.9185(3) 0.2609(3) 0.5896(2) 0.0173(10) Uani 1 1 d . . .
H26 H 0.9090 0.3124 0.5756 0.021 Uiso 1 1 calc R . .
C27 C 0.9794(3) 0.2454(3) 0.6411(3) 0.0204(11) Uani 1 1 d . . .
H27 H 1.0124 0.2860 0.6626 0.024 Uiso 1 1 calc R . .
C28 C 0.9912(4) 0.1707(4) 0.6606(3) 0.0231(12) Uani 1 1 d . . .
H28 H 1.0356 0.1582 0.6940 0.028 Uiso 1 1 calc R . .
C29 C 0.9377(3) 0.1135(3) 0.6311(3) 0.0195(11) Uani 1 1 d . . .
H29 H 0.9437 0.0624 0.6464 0.023 Uiso 1 1 calc R . .
C30 C 0.8572(3) -0.0060(3) 0.4628(2) 0.0178(10) Uani 1 1 d . . .
H30 H 0.8476 0.0427 0.4436 0.021 Uiso 1 1 calc R . .
C31 C 0.9022(4) -0.0615(3) 0.4402(3) 0.0193(11) Uani 1 1 d . . .
H31 H 0.9233 -0.0514 0.4060 0.023 Uiso 1 1 calc R . .
C32 C 0.9160(4) -0.1322(3) 0.4683(3) 0.0198(11) Uani 1 1 d . . .
H32 H 0.9456 -0.1718 0.4530 0.024 Uiso 1 1 calc R . .
C33 C 0.8861(4) -0.1449(3) 0.5191(2) 0.0179(10) Uani 1 1 d . . .
H33 H 0.8968 -0.1926 0.5398 0.022 Uiso 1 1 calc R . .
C34 C 0.8408(3) -0.0871(3) 0.5390(2) 0.0142(9) Uani 1 1 d . . .
C35 C 0.8062(3) -0.0910(3) 0.5938(2) 0.0152(10) Uani 1 1 d . . .
C36 C 0.7462(3) -0.0130(3) 0.6562(2) 0.0140(9) Uani 1 1 d . . .
C37 C 0.7240(3) 0.0686(3) 0.6654(2) 0.0164(10) Uani 1 1 d . . .
C38 C 0.7174(4) 0.0995(3) 0.7185(3) 0.0243(12) Uani 1 1 d . . .
H38 H 0.7252 0.0676 0.7526 0.029 Uiso 1 1 calc R . .
C39 C 0.6992(5) 0.1778(4) 0.7224(3) 0.0303(14) Uani 1 1 d . . .
H39 H 0.6965 0.2004 0.7591 0.036 Uiso 1 1 calc R . .
C40 C 0.6853(4) 0.2221(4) 0.6712(3) 0.0310(15) Uani 1 1 d . . .
H40 H 0.6701 0.2750 0.6720 0.037 Uiso 1 1 calc R . .
C41 C 0.6940(4) 0.1881(3) 0.6192(3) 0.0255(13) Uani 1 1 d . . .
H41 H 0.6850 0.2184 0.5843 0.031 Uiso 1 1 calc R . .
C42 C 0.6648(4) -0.0853(4) 0.8340(3) 0.0336(15) Uani 1 1 d . . .
H42 H 0.6872 -0.0924 0.8752 0.040 Uiso 1 1 calc R . .
C43 C 0.5797(4) -0.0741(4) 0.8125(3) 0.0271(13) Uani 1 1 d . . .
H43 H 0.5413 -0.0740 0.8381 0.033 Uiso 1 1 calc R . .
C44 C 0.5508(4) -0.0629(4) 0.7527(3) 0.0305(14) Uani 1 1 d . . .
H44 H 0.4914 -0.0539 0.7379 0.037 Uiso 1 1 calc R . .
C45 C 0.7187(4) -0.0865(4) 0.7953(3) 0.0303(14) Uani 1 1 d . . .
H45 H 0.7784 -0.0941 0.8096 0.036 Uiso 1 1 calc R . .
C46 C 0.6840(3) -0.0764(3) 0.7356(2) 0.0158(10) Uani 1 1 d . . .
C47 C 0.7348(3) -0.0778(3) 0.6891(2) 0.0143(10) Uani 1 1 d . . .
C48 C 0.7969(3) -0.1550(3) 0.6284(2) 0.0138(9) Uani 1 1 d . . .
C49 C 0.8117(3) -0.2378(3) 0.6146(2) 0.0145(9) Uani 1 1 d . . .
C50 C 0.8688(3) -0.2843(3) 0.6534(2) 0.0164(10) Uani 1 1 d . . .
H50 H 0.9062 -0.2630 0.6873 0.020 Uiso 1 1 calc R . .
C51 C 0.8702(4) -0.3626(3) 0.6414(3) 0.0225(12) Uani 1 1 d . . .
H51 H 0.9083 -0.3961 0.6673 0.027 Uiso 1 1 calc R . .
C52 C 0.8152(4) -0.3910(3) 0.5913(3) 0.0273(13) Uani 1 1 d . . .
H52 H 0.8133 -0.4447 0.5828 0.033 Uiso 1 1 calc R . .
C53 C 0.7630(4) -0.3400(4) 0.5537(3) 0.0281(13) Uani 1 1 d . . .
H53 H 0.7273 -0.3595 0.5183 0.034 Uiso 1 1 calc R . .

loop_
_atom_site_aniso_label
_atom_site_aniso_U_11
_atom_site_aniso_U_22
_atom_site_aniso_U_33
_atom_site_aniso_U_23
_atom_site_aniso_U_13
_atom_site_aniso_U_12
Mo1 0.0131(2) 0.0191(2) 0.0200(2) -0.00665(18) 0.00285(17) -0.00241(16)
Mo2 0.0109(2) 0.0132(2) 0.0200(2) -0.00307(17) -0.00176(16) 0.00077(15)
Mo3 0.0146(2) 0.0121(2) 0.0212(2) -0.00297(17) 0.00369(17) -0.00118(15)
Mo4 0.01016(19) 0.01161(19) 0.0191(2) 0.00014(16) -0.00134(16) -0.00022(15)
Mo5 0.0144(2) 0.0183(2) 0.0154(2) -0.00197(17) -0.00065(16) -0.00474(16)
Ni1 0.0262(4) 0.0210(4) 0.0292(4) 0.0012(3) 0.0008(3) 0.0007(3)
Ni2 0.0139(3) 0.0126(3) 0.0168(3) 0.0035(2) 0.0020(2) 0.0012(2)
P1 0.0113(6) 0.0135(6) 0.0203(7) -0.0026(5) -0.0020(5) -0.0015(5)
P2 0.0111(6) 0.0101(5) 0.0176(6) -0.0003(5) 0.0000(5) 0.0005(4)
O1 0.0154(18) 0.024(2) 0.0185(19) -0.0015(16) 0.0044(15) -0.0065(15)
O2 0.0118(16) 0.0174(18) 0.0184(18) -0.0024(14) 0.0020(14) -0.0013(14)
O3 0.0136(17) 0.0154(17) 0.0199(19) -0.0012(15) 0.0015(14) 0.0009(14)
O4 0.0189(19) 0.023(2) 0.023(2) -0.0064(16) 0.0046(16) -0.0015(16)
O5 0.019(2) 0.026(2) 0.029(2) -0.0091(18) 0.0073(17) -0.0034(16)
O6 0.0129(17) 0.0157(18) 0.024(2) -0.0042(15) 0.0003(15) 0.0011(14)
O7 0.0135(18) 0.0173(18) 0.027(2) -0.0051(16) -0.0016(15) -0.0007(14)
O8 0.0137(17) 0.0122(17) 0.0216(19) -0.0004(14) -0.0024(14) -0.0013(13)
O9 0.0158(18) 0.0167(18) 0.022(2) -0.0049(15) 0.0029(15) -0.0010(14)
O10 0.022(2) 0.0155(18) 0.025(2) -0.0016(16) -0.0043(16) 0.0005(15)
O11 0.0108(16) 0.0111(16) 0.0191(18) -0.0005(14) -0.0017(14) 0.0017(13)
O12 0.0157(19) 0.024(2) 0.028(2) -0.0106(17) -0.0036(16) 0.0001(16)
O13 0.0149(18) 0.0136(17) 0.027(2) -0.0014(16) -0.0033(15) 0.0008(14)
O14 0.0163(19) 0.024(2) 0.039(3) -0.0135(19) 0.0020(18) 0.0002(16)
O15 0.020(2) 0.029(2) 0.022(2) 0.0042(17) 0.0035(16) 0.0012(17)
O16 0.0132(17) 0.0152(17) 0.0190(18) 0.0016(14) -0.0031(14) -0.0012(14)
O17 0.0157(18) 0.0155(17) 0.0169(18) -0.0022(14) -0.0007(14) -0.0043(14)
O18 0.0146(18) 0.0148(18) 0.032(2) 0.0005(16) -0.0049(16) 0.0021(14)
O19 0.0161(19) 0.0185(19) 0.031(2) -0.0027(17) 0.0062(16) -0.0008(15)
O20 0.023(2) 0.034(2) 0.019(2) 0.0030(18) -0.0021(16) -0.0094(18)
O21 0.022(2) 0.026(2) 0.021(2) -0.0072(17) 0.0036(16) -0.0071(17)
O90 0.047(3) 0.056(4) 0.031(3) -0.009(3) -0.009(2) 0.026(3)
O91 0.073(5) 0.108(7) 0.073(5) 0.026(5) 0.011(4) 0.006(5)
O92A 0.04(2) 0.12(4) 0.06(2) -0.02(2) 0.031(17) 0.00(2)
O92B 0.106(13) 0.082(8) 0.026(4) -0.015(4) 0.017(5) -0.069(8)
O93 0.071(6) 0.075(6) 0.043(5) 0.003(4) 0.010(4) -0.029(5)
N1 0.041(3) 0.021(2) 0.022(3) -0.001(2) -0.001(2) 0.011(2)
N2 0.024(2) 0.0084(19) 0.016(2) -0.0014(16) 0.0002(18) 0.0022(16)
N3 0.021(2) 0.011(2) 0.022(2) 0.0034(17) -0.0041(19) -0.0015(17)
N4 0.016(2) 0.019(2) 0.018(2) 0.0039(18) -0.0004(17) 0.0005(17)
N5 0.014(2) 0.015(2) 0.016(2) 0.0016(17) 0.0002(17) 0.0026(16)
N6 0.015(2) 0.015(2) 0.018(2) 0.0052(17) 0.0022(17) 0.0019(16)
N7 0.015(2) 0.014(2) 0.018(2) 0.0024(17) 0.0017(17) 0.0027(16)
N8 0.0111(19) 0.0136(19) 0.017(2) 0.0034(16) -0.0012(16) 0.0002(15)
N9 0.014(2) 0.017(2) 0.022(2) 0.0027(18) 0.0031(18) 0.0043(17)
N10 0.016(2) 0.038(3) 0.031(3) 0.008(2) 0.006(2) 0.009(2)
N11 0.012(2) 0.014(2) 0.020(2) -0.0006(17) 0.0006(17) -0.0033(16)
N12 0.023(2) 0.018(2) 0.022(2) 0.0006(19) -0.0002(19) -0.0051(19)
C1 0.015(2) 0.018(3) 0.030(3) 0.007(2) -0.002(2) -0.002(2)
C2 0.015(2) 0.019(3) 0.031(3) 0.003(2) -0.001(2) -0.004(2)
C3 0.022(3) 0.013(2) 0.032(3) 0.004(2) 0.001(2) -0.003(2)
C4 0.012(2) 0.010(2) 0.022(3) 0.0016(19) -0.0002(19) -0.0007(17)
C5 0.017(2) 0.014(2) 0.028(3) -0.003(2) 0.000(2) 0.0016(19)
C6 0.031(3) 0.023(3) 0.030(3) -0.003(3) -0.001(3) 0.002(2)
C7 0.044(4) 0.018(3) 0.048(4) 0.004(3) 0.009(3) 0.003(3)
C8 0.028(4) 0.046(5) 0.060(5) 0.001(4) 0.007(4) -0.009(3)
C9 0.023(3) 0.021(3) 0.075(6) -0.007(3) 0.008(3) -0.002(2)
C10 0.025(3) 0.014(2) 0.025(3) -0.004(2) -0.007(2) 0.010(2)
C11 0.017(2) 0.017(2) 0.016(2) -0.003(2) 0.0015(19) 0.0040(19)
C12 0.018(2) 0.015(2) 0.013(2) -0.0008(19) 0.0019(19) 0.0023(19)
C13 0.022(3) 0.014(2) 0.016(2) 0.0039(19) 0.004(2) 0.002(2)
C14 0.020(3) 0.021(3) 0.025(3) 0.008(2) 0.009(2) 0.007(2)
C15 0.019(3) 0.025(3) 0.024(3) 0.008(2) 0.000(2) 0.003(2)
C16 0.020(3) 0.020(3) 0.025(3) 0.007(2) 0.001(2) 0.000(2)
C17 0.022(3) 0.016(2) 0.027(3) 0.008(2) -0.007(2) -0.006(2)
C18 0.019(3) 0.019(3) 0.029(3) 0.005(2) 0.003(2) 0.002(2)
C19 0.020(3) 0.016(2) 0.034(3) 0.000(2) 0.005(2) -0.002(2)
C20 0.020(3) 0.017(3) 0.035(3) -0.006(2) -0.004(2) 0.000(2)
C21 0.028(3) 0.013(2) 0.025(3) 0.002(2) -0.004(2) 0.005(2)
C22 0.017(2) 0.012(2) 0.026(3) -0.001(2) 0.003(2) -0.0005(19)
C23 0.014(2) 0.018(2) 0.015(2) -0.0030(19) 0.0011(19) -0.0001(19)
C24 0.016(2) 0.013(2) 0.017(2) -0.0002(19) 0.0021(19) 0.0023(18)
C25 0.016(2) 0.016(2) 0.015(2) 0.0028(19) 0.0042(19) 0.0020(19)
C26 0.016(2) 0.014(2) 0.023(3) -0.001(2) 0.005(2) -0.0016(18)
C27 0.015(2) 0.025(3) 0.019(3) 0.001(2) 0.000(2) 0.000(2)
C28 0.017(3) 0.031(3) 0.019(3) 0.006(2) -0.003(2) 0.003(2)
C29 0.016(2) 0.021(3) 0.020(3) 0.007(2) 0.003(2) 0.001(2)
C30 0.020(3) 0.015(2) 0.019(3) 0.002(2) 0.004(2) 0.0005(19)
C31 0.019(3) 0.019(3) 0.020(3) 0.002(2) 0.005(2) -0.003(2)
C32 0.026(3) 0.013(2) 0.020(3) 0.001(2) 0.006(2) -0.001(2)
C33 0.023(3) 0.011(2) 0.019(3) 0.0023(19) 0.004(2) 0.0016(19)
C34 0.014(2) 0.011(2) 0.016(2) -0.0002(18) 0.0007(18) -0.0038(17)
C35 0.014(2) 0.014(2) 0.016(2) -0.0003(19) 0.0001(19) -0.0015(18)
C36 0.013(2) 0.014(2) 0.014(2) 0.0003(18) 0.0013(18) -0.0004(17)
C37 0.012(2) 0.013(2) 0.023(3) 0.003(2) 0.003(2) 0.0007(18)
C38 0.031(3) 0.014(2) 0.030(3) 0.003(2) 0.011(3) 0.002(2)
C39 0.044(4) 0.020(3) 0.033(3) -0.002(3) 0.022(3) 0.007(3)
C40 0.039(4) 0.021(3) 0.040(4) 0.010(3) 0.022(3) 0.011(3)
C41 0.023(3) 0.020(3) 0.036(3) 0.011(2) 0.012(3) 0.009(2)
C42 0.031(3) 0.044(4) 0.028(3) 0.005(3) 0.012(3) 0.002(3)
C43 0.026(3) 0.024(3) 0.037(4) -0.008(3) 0.017(3) -0.003(2)
C44 0.017(3) 0.032(3) 0.043(4) 0.001(3) 0.008(3) 0.007(2)
C45 0.020(3) 0.047(4) 0.024(3) 0.010(3) 0.005(2) 0.003(3)
C46 0.015(2) 0.011(2) 0.021(3) 0.0012(19) 0.004(2) 0.0002(18)
C47 0.011(2) 0.012(2) 0.018(2) 0.0020(18) -0.0001(18) -0.0017(17)
C48 0.011(2) 0.012(2) 0.018(2) 0.0032(19) 0.0023(18) -0.0015(17)
C49 0.016(2) 0.012(2) 0.016(2) -0.0020(18) 0.0054(19) -0.0051(18)
C50 0.017(2) 0.013(2) 0.018(2) -0.0006(19) 0.0010(19) -0.0023(18)
C51 0.026(3) 0.014(2) 0.028(3) 0.004(2) 0.009(2) 0.004(2)
C52 0.033(3) 0.014(3) 0.035(3) -0.005(2) 0.008(3) -0.003(2)
C53 0.031(3) 0.020(3) 0.032(3) -0.012(2) 0.004(3) -0.010(2)

loop_
_atom_type_symbol
_atom_type_description
_atom_type_scat_dispersion_real
_atom_type_scat_dispersion_imag
_atom_type_scat_source
C C 0.0033 0.0016 'International Tables Vol C Tables 4.2.6.8 and 6.1.1.4'
H H 0.0000 0.0000 'International Tables Vol C Tables 4.2.6.8 and 6.1.1.4'
N N 0.0061 0.0033 'International Tables Vol C Tables 4.2.6.8 and 6.1.1.4'
O O 0.0106 0.0060 'International Tables Vol C Tables 4.2.6.8 and 6.1.1.4'
P P 0.1023 0.0942 'International Tables Vol C Tables 4.2.6.8 and 6.1.1.4'
Ni Ni 0.3393 1.1124 'International Tables Vol C Tables 4.2.6.8 and 6.1.1.4'
Mo Mo -1.6832 0.6857 'International Tables Vol C Tables 4.2.6.8 and 6.1.1.4'

loop_
_geom_angle_atom_site_label_1
_geom_angle_atom_site_label_2
_geom_angle_atom_site_label_3
_geom_angle
_geom_angle_site_symmetry_1
_geom_angle_site_symmetry_3
_geom_angle_publ_flag
O5 Mo1 O4 104.08(19) . . ?
O5 Mo1 O6 100.04(19) . . ?
O4 Mo1 O6 98.31(18) . . ?
O5 Mo1 O1 95.65(19) . . ?
O4 Mo1 O1 100.47(18) . . ?
O6 Mo1 O1 151.74(17) . . ?
O5 Mo1 O3 95.01(17) . . ?
O4 Mo1 O3 160.46(17) . . ?
O6 Mo1 O3 73.90(15) . . ?
O1 Mo1 O3 81.47(15) . . ?
O5 Mo1 O2 163.41(18) . . ?
O4 Mo1 O2 89.72(16) . . ?
O6 Mo1 O2 86.77(15) . . ?
O1 Mo1 O2 72.45(15) . . ?
O3 Mo1 O2 72.20(13) . . ?
O10 Mo2 O7 101.21(19) . . ?
O10 Mo2 O6 105.00(18) . . ?
O7 Mo2 O6 97.49(18) . . ?
O10 Mo2 O9 102.81(19) . . ?
O7 Mo2 O9 100.00(17) . . ?
O6 Mo2 O9 143.37(16) . . ?
O10 Mo2 O8 85.98(17) . . ?
O7 Mo2 O8 172.40(17) . . ?
O6 Mo2 O8 78.09(15) . . ?
O9 Mo2 O8 80.58(15) . . ?
O10 Mo2 O3 173.15(16) . . ?
O7 Mo2 O3 84.37(16) . . ?
O6 Mo2 O3 70.07(15) . . ?
O9 Mo2 O3 79.91(15) . . ?
O8 Mo2 O3 88.29(13) . . ?
O15 Mo3 O14 102.7(2) . . ?
O15 Mo3 O9 101.28(19) . . ?
O14 Mo3 O9 102.86(18) . . ?
O15 Mo3 O13 101.04(19) . . ?
O14 Mo3 O13 97.61(18) . . ?
O9 Mo3 O13 145.40(18) . . ?
O15 Mo3 O11 90.67(18) . . ?
O14 Mo3 O11 162.89(18) . . ?
O9 Mo3 O11 84.66(14) . . ?
O13 Mo3 O11 68.99(14) . . ?
O15 Mo3 O12 178.58(18) . . ?
O14 Mo3 O12 77.19(19) . . ?
O9 Mo3 O12 80.11(16) . . ?
O13 Mo3 O12 77.60(16) . . ?
O11 Mo3 O12 89.20(13) . . ?
O19 Mo4 O18 104.9(2) . . ?
O19 Mo4 O17 97.39(18) . . ?
O18 Mo4 O17 102.70(18) . . ?
O19 Mo4 O13 98.43(19) . . ?
O18 Mo4 O13 96.13(18) . . ?
O17 Mo4 O13 151.34(16) . . ?
O19 Mo4 O11 91.98(17) . . ?
O18 Mo4 O11 160.05(16) . . ?
O17 Mo4 O11 85.31(15) . . ?
O13 Mo4 O11 70.42(14) . . ?
O19 Mo4 O16 162.57(16) . . ?
O18 Mo4 O16 91.39(17) . . ?
O17 Mo4 O16 72.42(15) . . ?
O13 Mo4 O16 85.84(15) . . ?
O11 Mo4 O16 73.43(13) . . ?
O20 Mo5 O21 103.8(2) . . ?
O20 Mo5 O1 101.41(19) . . ?
O21 Mo5 O1 101.49(19) . . ?
O20 Mo5 O17 100.91(19) . . ?
O21 Mo5 O17 98.14(18) . . ?
O1 Mo5 O17 145.63(16) . . ?
O20 Mo5 O2 165.60(17) . . ?
O21 Mo5 O2 90.27(17) . . ?
O1 Mo5 O2 72.40(15) . . ?
O17 Mo5 O2 79.62(14) . . ?
O20 Mo5 O16 87.08(17) . . ?
O21 Mo5 O16 166.79(17) . . ?
O1 Mo5 O16 83.29(15) . . ?
O17 Mo5 O16 72.10(14) . . ?
O2 Mo5 O16 79.36(13) . . ?
N2 Ni1 N3 79.19(19) . . ?
N2 Ni1 O12 166.15(18) . 2_655 ?
N3 Ni1 O12 96.87(17) . 2_655 ?
N2 Ni1 O4 88.82(18) . . ?
N3 Ni1 O4 94.93(18) . . ?
O12 Ni1 O4 104.81(18) 2_655 . ?
N2 Ni1 N1 77.2(2) . . ?
N3 Ni1 N1 156.0(2) . . ?
O12 Ni1 N1 105.22(18) 2_655 . ?
O4 Ni1 N1 88.40(18) . . ?
N2 Ni1 O14 89.68(17) . 2_655 ?
N3 Ni1 O14 86.27(18) . 2_655 ?
O12 Ni1 O14 76.76(17) 2_655 2_655 ?
O4 Ni1 O14 177.87(16) . 2_655 ?
N1 Ni1 O14 89.79(18) . 2_655 ?
N8 Ni2 N5 176.00(19) . . ?
N8 Ni2 N7 78.53(18) . . ?
N5 Ni2 N7 105.31(18) . . ?
N8 Ni2 N4 100.87(18) . . ?
N5 Ni2 N4 78.14(18) . . ?
N7 Ni2 N4 90.45(19) . . ?
N8 Ni2 N6 102.31(18) . . ?
N5 Ni2 N6 78.74(18) . . ?
N7 Ni2 N6 93.95(18) . . ?
N4 Ni2 N6 156.82(18) . . ?
N8 Ni2 N9 78.58(18) . . ?
N5 Ni2 N9 97.62(18) . . ?
N7 Ni2 N9 157.02(18) . . ?
N4 Ni2 N9 95.69(19) . . ?
N6 Ni2 N9 89.06(18) . . ?
O12 P1 O16 109.5(2) . . ?
O12 P1 O3 109.4(2) . . ?
O16 P1 O3 112.2(2) . . ?
O12 P1 C1 109.3(3) . . ?
O16 P1 C1 108.7(2) . . ?
O3 P1 C1 107.7(3) . . ?
O8 P2 O2 112.6(2) . . ?
O8 P2 O11 106.4(2) . . ?
O2 P2 O11 111.5(2) . . ?
O8 P2 C4 111.0(2) . . ?
O2 P2 C4 107.1(2) . . ?
O11 P2 C4 108.1(2) . . ?
Mo5 O1 Mo1 122.4(2) . . ?
P2 O2 Mo1 128.9(2) . . ?
P2 O2 Mo5 127.8(2) . . ?
Mo1 O2 Mo5 92.47(14) . . ?
P1 O3 Mo1 129.0(2) . . ?
P1 O3 Mo2 137.1(2) . . ?
Mo1 O3 Mo2 91.78(13) . . ?
Mo1 O4 Ni1 147.4(2) . . ?
Mo1 O6 Mo2 123.9(2) . . ?
P2 O8 Mo2 120.9(2) . . ?
Mo3 O9 Mo2 150.0(2) . . ?
P2 O11 Mo4 126.0(2) . . ?
P2 O11 Mo3 134.8(2) . . ?
Mo4 O11 Mo3 97.59(14) . . ?
P1 O12 Ni1 150.8(3) . 2_645 ?
P1 O12 Mo3 115.5(2) . . ?
Ni1 O12 Mo3 93.24(16) 2_645 . ?
Mo3 O13 Mo4 122.5(2) . . ?
Mo3 O14 Ni1 111.8(2) . 2_645 ?
P1 O16 Mo5 123.1(2) . . ?
P1 O16 Mo4 131.7(2) . . ?
Mo5 O16 Mo4 92.04(13) . . ?
Mo4 O17 Mo5 123.32(19) . . ?
C6 N1 C10 119.1(6) . . ?
C6 N1 Ni1 124.9(5) . . ?
C10 N1 Ni1 114.7(4) . . ?
C11 N2 C12 123.9(5) . . ?
C11 N2 Ni1 119.9(4) . . ?
C12 N2 Ni1 116.2(4) . . ?
C17 N3 C13 120.0(5) . . ?
C17 N3 Ni1 124.6(4) . . ?
C13 N3 Ni1 115.3(4) . . ?
C18 N4 C22 117.9(5) . . ?
C18 N4 Ni2 125.7(4) . . ?
C22 N4 Ni2 114.7(4) . . ?
C23 N5 C24 123.6(5) . . ?
C23 N5 Ni2 118.6(4) . . ?
C24 N5 Ni2 117.8(3) . . ?
C29 N6 C25 118.2(5) . . ?
C29 N6 Ni2 125.8(4) . . ?
C25 N6 Ni2 112.7(3) . . ?
C30 N7 C34 119.3(5) . . ?
C30 N7 Ni2 124.6(4) . . ?
C34 N7 Ni2 115.9(4) . . ?
C35 N8 C36 122.7(5) . . ?
C35 N8 Ni2 118.2(4) . . ?
C36 N8 Ni2 117.6(3) . . ?
C37 N9 C41 119.4(5) . . ?
C37 N9 Ni2 113.7(4) . . ?
C41 N9 Ni2 124.9(4) . . ?
C44 N10 C46 117.5(6) . . ?
C47 N11 C48 120.5(5) . . ?
C49 N12 C53 117.6(5) . . ?
C2 C1 P1 112.6(4) . . ?
C2 C1 H1A 109.1 . . ?
P1 C1 H1A 109.1 . . ?
C2 C1 H1B 109.1 . . ?
P1 C1 H1B 109.1 . . ?
H1A C1 H1B 107.8 . . ?
C3 C2 C1 110.6(5) . . ?
C3 C2 H2A 109.5 . . ?
C1 C2 H2A 109.5 . . ?
C3 C2 H2B 109.5 . . ?
C1 C2 H2B 109.5 . . ?
H2A C2 H2B 108.1 . . ?
C2 C3 C5 113.0(5) . 2_645 ?
C2 C3 H3A 109.0 . . ?
C5 C3 H3A 109.0 2_645 . ?
C2 C3 H3B 109.0 . . ?
C5 C3 H3B 109.0 2_645 . ?
H3A C3 H3B 107.8 . . ?
C5 C4 P2 111.4(4) . . ?
C5 C4 H4A 109.3 . . ?
P2 C4 H4A 109.3 . . ?
C5 C4 H4B 109.3 . . ?
P2 C4 H4B 109.3 . . ?
H4A C4 H4B 108.0 . . ?
C3 C5 C4 112.8(4) 2_655 . ?
C3 C5 H5A 109.0 2_655 . ?
C4 C5 H5A 109.0 . . ?
C3 C5 H5B 109.0 2_655 . ?
C4 C5 H5B 109.0 . . ?
H5A C5 H5B 107.8 . . ?
N1 C6 C7 120.9(7) . . ?
N1 C6 H6 119.6 . . ?
C7 C6 H6 119.6 . . ?
C6 C7 C8 122.6(7) . . ?
C6 C7 H7 118.7 . . ?
C8 C7 H7 118.7 . . ?
C7 C8 C9 116.7(7) . . ?
C7 C8 H8 121.6 . . ?
C9 C8 H8 121.7 . . ?
C10 C9 C8 117.8(7) . . ?
C10 C9 H9 121.1 . . ?
C8 C9 H9 121.1 . . ?
C9 C10 N1 122.5(6) . . ?
C9 C10 C11 124.1(6) . . ?
N1 C10 C11 113.1(6) . . ?
N2 C11 C23 117.3(5) . . ?
N2 C11 C10 112.5(5) . . ?
C23 C11 C10 130.2(5) . . ?
N2 C12 C24 116.3(5) . . ?
N2 C12 C13 114.0(5) . . ?
C24 C12 C13 129.7(5) . . ?
N3 C13 C14 120.2(5) . . ?
N3 C13 C12 114.6(5) . . ?
C14 C13 C12 125.1(5) . . ?
C15 C14 C13 119.6(5) . . ?
C15 C14 H14 120.2 . . ?
C13 C14 H14 120.2 . . ?
C16 C15 C14 118.9(5) . . ?
C16 C15 H15 120.6 . . ?
C14 C15 H15 120.6 . . ?
C17 C16 C15 119.0(5) . . ?
C17 C16 H16 120.5 . . ?
C15 C16 H16 120.5 . . ?
N3 C17 C16 121.9(5) . . ?
N3 C17 H17 119.0 . . ?
C16 C17 H17 119.0 . . ?
N4 C18 C19 123.6(5) . . ?
N4 C18 H18 118.2 . . ?
C19 C18 H18 118.2 . . ?
C20 C19 C18 117.3(5) . . ?
C20 C19 H19 121.4 . . ?
C18 C19 H19 121.4 . . ?
C19 C20 C21 120.5(6) . . ?
C19 C20 H20 119.8 . . ?
C21 C20 H20 119.8 . . ?
C22 C21 C20 118.3(5) . . ?
C22 C21 H21 120.8 . . ?
C20 C21 H21 120.8 . . ?
N4 C22 C21 122.3(5) . . ?
N4 C22 C23 113.7(5) . . ?
C21 C22 C23 123.9(5) . . ?
N5 C23 C11 117.2(5) . . ?
N5 C23 C22 113.2(5) . . ?
C11 C23 C22 129.6(5) . . ?
N5 C24 C12 117.7(5) . . ?
N5 C24 C25 113.1(5) . . ?
C12 C24 C25 129.2(5) . . ?
N6 C25 C26 121.1(5) . . ?
N6 C25 C24 113.2(5) . . ?
C26 C25 C24 125.4(5) . . ?
C25 C26 C27 119.6(5) . . ?
C25 C26 H26 120.2 . . ?
C27 C26 H26 120.2 . . ?
C28 C27 C26 119.0(5) . . ?
C28 C27 H27 120.5 . . ?
C26 C27 H27 120.5 . . ?
C27 C28 C29 119.3(5) . . ?
C27 C28 H28 120.3 . . ?
C29 C28 H28 120.3 . . ?
N6 C29 C28 122.1(5) . . ?
N6 C29 H29 118.9 . . ?
C28 C29 H29 118.9 . . ?
N7 C30 C31 122.3(5) . . ?
N7 C30 H30 118.8 . . ?
C31 C30 H30 118.8 . . ?
C30 C31 C32 118.6(5) . . ?
C30 C31 H31 120.7 . . ?
C32 C31 H31 120.7 . . ?
C31 C32 C33 119.6(5) . . ?
C31 C32 H32 120.2 . . ?
C33 C32 H32 120.2 . . ?
C34 C33 C32 118.7(5) . . ?
C34 C33 H33 120.6 . . ?
C32 C33 H33 120.6 . . ?
N7 C34 C33 121.4(5) . . ?
N7 C34 C35 113.3(5) . . ?
C33 C34 C35 125.3(5) . . ?
N8 C35 C48 118.0(5) . . ?
N8 C35 C34 112.8(4) . . ?
C48 C35 C34 129.2(5) . . ?
N8 C36 C47 118.6(5) . . ?
N8 C36 C37 113.1(5) . . ?
C47 C36 C37 128.4(5) . . ?
N9 C37 C38 121.2(5) . . ?
N9 C37 C36 113.8(5) . . ?
C38 C37 C36 124.9(5) . . ?
C37 C38 C39 119.9(6) . . ?
C37 C38 H38 120.1 . . ?
C39 C38 H38 120.1 . . ?
C40 C39 C38 118.5(6) . . ?
C40 C39 H39 120.8 . . ?
C38 C39 H39 120.8 . . ?
C41 C40 C39 119.0(6) . . ?
C41 C40 H40 120.5 . . ?
C39 C40 H40 120.5 . . ?
N9 C41 C40 121.9(6) . . ?
N9 C41 H41 119.1 . . ?
C40 C41 H41 119.1 . . ?
C43 C42 C45 119.5(7) . . ?
C43 C42 H42 120.3 . . ?
C45 C42 H42 120.3 . . ?
C42 C43 C44 117.9(6) . . ?
C42 C43 H43 121.0 . . ?
C44 C43 H43 121.0 . . ?
N10 C44 C43 124.2(6) . . ?
N10 C44 H44 117.9 . . ?
C43 C44 H44 117.9 . . ?
C46 C45 C42 118.9(6) . . ?
C46 C45 H45 120.6 . . ?
C42 C45 H45 120.6 . . ?
N10 C46 C45 121.9(5) . . ?
N10 C46 C47 113.8(5) . . ?
C45 C46 C47 124.2(5) . . ?
N11 C47 C36 120.0(5) . . ?
N11 C47 C46 116.6(4) . . ?
C36 C47 C46 123.0(5) . . ?
N11 C48 C35 120.2(5) . . ?
N11 C48 C49 113.0(4) . . ?
C35 C48 C49 126.3(5) . . ?
N12 C49 C50 123.1(5) . . ?
N12 C49 C48 114.6(5) . . ?
C50 C49 C48 122.1(5) . . ?
C51 C50 C49 118.6(5) . . ?
C51 C50 H50 120.7 . . ?
C49 C50 H50 120.7 . . ?
C52 C51 C50 118.7(5) . . ?
C52 C51 H51 120.6 . . ?
C50 C51 H51 120.6 . . ?
C53 C52 C51 118.9(5) . . ?
C53 C52 H52 120.5 . . ?
C51 C52 H52 120.5 . . ?
N12 C53 C52 122.9(6) . . ?
N12 C53 H53 118.5 . . ?
C52 C53 H53 118.5 . . ?

loop_
_geom_bond_atom_site_label_1
_geom_bond_atom_site_label_2
_geom_bond_distance
_geom_bond_site_symmetry_2
_geom_bond_publ_flag
Mo1 O5 1.699(4) . ?
Mo1 O4 1.739(4) . ?
Mo1 O6 1.905(4) . ?
Mo1 O1 1.926(4) . ?
Mo1 O3 2.272(4) . ?
Mo1 O2 2.326(4) . ?
Mo2 O10 1.701(4) . ?
Mo2 O7 1.722(4) . ?
Mo2 O6 1.918(4) . ?
Mo2 O9 1.940(4) . ?
Mo2 O8 2.228(4) . ?
Mo2 O3 2.426(4) . ?
Mo3 O15 1.689(4) . ?
Mo3 O14 1.756(4) . ?
Mo3 O9 1.877(4) . ?
Mo3 O13 1.914(4) . ?
Mo3 O11 2.314(4) . ?
Mo3 O12 2.386(5) . ?
Mo4 O19 1.702(4) . ?
Mo4 O18 1.710(4) . ?
Mo4 O17 1.897(4) . ?
Mo4 O13 1.968(4) . ?
Mo4 O11 2.210(3) . ?
Mo4 O16 2.357(4) . ?
Mo5 O20 1.710(4) . ?
Mo5 O21 1.713(4) . ?
Mo5 O1 1.916(4) . ?
Mo5 O17 1.942(4) . ?
Mo5 O2 2.335(4) . ?
Mo5 O16 2.339(4) . ?
Ni1 N2 2.030(5) . ?
Ni1 N3 2.041(5) . ?
Ni1 O12 2.076(4) 2_655 ?
Ni1 O4 2.077(4) . ?
Ni1 N1 2.109(6) . ?
Ni1 O14 2.158(5) 2_655 ?
Ni2 N8 2.002(4) . ?
Ni2 N5 2.005(4) . ?
Ni2 N7 2.052(5) . ?
Ni2 N4 2.082(5) . ?
Ni2 N6 2.083(5) . ?
Ni2 N9 2.088(5) . ?
P1 O12 1.521(4) . ?
P1 O16 1.541(4) . ?
P1 O3 1.542(4) . ?
P1 C1 1.793(6) . ?
P2 O8 1.512(4) . ?
P2 O2 1.533(4) . ?
P2 O11 1.556(4) . ?
P2 C4 1.806(5) . ?
O12 Ni1 2.076(4) 2_645 ?
O14 Ni1 2.158(5) 2_645 ?
N1 C6 1.318(8) . ?
N1 C10 1.391(8) . ?
N2 C11 1.341(7) . ?
N2 C12 1.345(7) . ?
N3 C17 1.326(7) . ?
N3 C13 1.346(7) . ?
N4 C18 1.340(7) . ?
N4 C22 1.353(7) . ?
N5 C23 1.334(7) . ?
N5 C24 1.339(7) . ?
N6 C29 1.350(7) . ?
N6 C25 1.367(7) . ?
N7 C30 1.336(7) . ?
N7 C34 1.356(6) . ?
N8 C35 1.335(7) . ?
N8 C36 1.338(7) . ?
N9 C37 1.350(7) . ?
N9 C41 1.350(7) . ?
N10 C44 1.329(8) . ?
N10 C46 1.336(7) . ?
N11 C47 1.335(7) . ?
N11 C48 1.346(7) . ?
N12 C49 1.335(7) . ?
N12 C53 1.342(8) . ?
C1 C2 1.521(7) . ?
C1 H1A 0.9900 . ?
C1 H1B 0.9900 . ?
C2 C3 1.518(8) . ?
C2 H2A 0.9900 . ?
C2 H2B 0.9900 . ?
C3 C5 1.537(8) 2_645 ?
C3 H3A 0.9900 . ?
C3 H3B 0.9900 . ?
C4 C5 1.538(7) . ?
C4 H4A 0.9900 . ?
C4 H4B 0.9900 . ?
C5 C3 1.537(8) 2_655 ?
C5 H5A 0.9900 . ?
C5 H5B 0.9900 . ?
C6 C7 1.340(10) . ?
C6 H6 0.9500 . ?
C7 C8 1.375(11) . ?
C7 H7 0.9500 . ?
C8 C9 1.445(11) . ?
C8 H8 0.9500 . ?
C9 C10 1.331(9) . ?
C9 H9 0.9500 . ?
C10 C11 1.491(7) . ?
C11 C23 1.403(8) . ?
C12 C24 1.406(7) . ?
C12 C13 1.480(8) . ?
C13 C14 1.386(8) . ?
C14 C15 1.376(8) . ?
C14 H14 0.9500 . ?
C15 C16 1.376(8) . ?
C15 H15 0.9500 . ?
C16 C17 1.374(8) . ?
C16 H16 0.9500 . ?
C17 H17 0.9500 . ?
C18 C19 1.399(8) . ?
C18 H18 0.9500 . ?
C19 C20 1.368(9) . ?
C19 H19 0.9500 . ?
C20 C21 1.399(8) . ?
C20 H20 0.9500 . ?
C21 C22 1.380(8) . ?
C21 H21 0.9500 . ?
C22 C23 1.489(7) . ?
C24 C25 1.486(7) . ?
C25 C26 1.379(7) . ?
C26 C27 1.388(7) . ?
C26 H26 0.9500 . ?
C27 C28 1.371(8) . ?
C27 H27 0.9500 . ?
C28 C29 1.385(8) . ?
C28 H28 0.9500 . ?
C29 H29 0.9500 . ?
C30 C31 1.379(8) . ?
C30 H30 0.9500 . ?
C31 C32 1.382(8) . ?
C31 H31 0.9500 . ?
C32 C33 1.392(8) . ?
C32 H32 0.9500 . ?
C33 C34 1.380(7) . ?
C33 H33 0.9500 . ?
C34 C35 1.505(7) . ?
C35 C48 1.398(7) . ?
C36 C47 1.394(7) . ?
C36 C37 1.485(7) . ?
C37 C38 1.373(8) . ?
C38 C39 1.395(8) . ?
C38 H38 0.9500 . ?
C39 C40 1.389(9) . ?
C39 H39 0.9500 . ?
C40 C41 1.381(9) . ?
C40 H40 0.9500 . ?
C41 H41 0.9500 . ?
C42 C43 1.358(9) . ?
C42 C45 1.384(9) . ?
C42 H42 0.9500 . ?
C43 C44 1.374(10) . ?
C43 H43 0.9500 . ?
C44 H44 0.9500 . ?
C45 C46 1.384(8) . ?
C45 H45 0.9500 . ?
C46 C47 1.498(7) . ?
C48 C49 1.501(7) . ?
C49 C50 1.386(7) . ?
C50 C51 1.386(7) . ?
C50 H50 0.9500 . ?
C51 C52 1.382(9) . ?
C51 H51 0.9500 . ?
C52 C53 1.381(9) . ?
C52 H52 0.9500 . ?
C53 H53 0.9500 . ?

loop_
_geom_torsion_atom_site_label_1
_geom_torsion_atom_site_label_2
_geom_torsion_atom_site_label_3
_geom_torsion_atom_site_label_4
_geom_torsion
_geom_torsion_site_symmetry_1
_geom_torsion_site_symmetry_2
_geom_torsion_site_symmetry_3
_geom_torsion_site_symmetry_4
_geom_torsion_publ_flag
O20 Mo5 O1 Mo1 -171.6(2) . . . . ?
O21 Mo5 O1 Mo1 81.5(3) . . . . ?
O17 Mo5 O1 Mo1 -42.1(4) . . . . ?
O2 Mo5 O1 Mo1 -5.1(2) . . . . ?
O16 Mo5 O1 Mo1 -86.0(2) . . . . ?
O5 Mo1 O1 Mo5 173.3(2) . . . . ?
O4 Mo1 O1 Mo5 -81.2(3) . . . . ?
O6 Mo1 O1 Mo5 49.6(5) . . . . ?
O3 Mo1 O1 Mo5 79.0(2) . . . . ?
O2 Mo1 O1 Mo5 5.1(2) . . . . ?
O8 P2 O2 Mo1 21.1(3) . . . . ?
O11 P2 O2 Mo1 -98.5(3) . . . . ?
C4 P2 O2 Mo1 143.4(3) . . . . ?
O8 P2 O2 Mo5 155.2(2) . . . . ?
O11 P2 O2 Mo5 35.6(3) . . . . ?
C4 P2 O2 Mo5 -82.5(3) . . . . ?
O5 Mo1 O2 P2 96.2(6) . . . . ?
O4 Mo1 O2 P2 -117.1(3) . . . . ?
O6 Mo1 O2 P2 -18.8(3) . . . . ?
O1 Mo1 O2 P2 141.8(3) . . . . ?
O3 Mo1 O2 P2 55.3(3) . . . . ?
O5 Mo1 O2 Mo5 -49.1(6) . . . . ?
O4 Mo1 O2 Mo5 97.55(17) . . . . ?
O6 Mo1 O2 Mo5 -164.12(15) . . . . ?
O1 Mo1 O2 Mo5 -3.53(14) . . . . ?
O3 Mo1 O2 Mo5 -89.99(14) . . . . ?
O20 Mo5 O2 P2 -76.1(8) . . . . ?
O21 Mo5 O2 P2 115.6(3) . . . . ?
O1 Mo5 O2 P2 -142.4(3) . . . . ?
O17 Mo5 O2 P2 17.4(3) . . . . ?
O16 Mo5 O2 P2 -56.2(3) . . . . ?
O20 Mo5 O2 Mo1 69.9(7) . . . . ?
O21 Mo5 O2 Mo1 -98.42(17) . . . . ?
O1 Mo5 O2 Mo1 3.55(14) . . . . ?
O17 Mo5 O2 Mo1 163.35(16) . . . . ?
O16 Mo5 O2 Mo1 89.82(14) . . . . ?
O12 P1 O3 Mo1 -173.6(3) . . . . ?
O16 P1 O3 Mo1 -51.9(3) . . . . ?
C1 P1 O3 Mo1 67.7(3) . . . . ?
O12 P1 O3 Mo2 -15.2(4) . . . . ?
O16 P1 O3 Mo2 106.6(3) . . . . ?
C1 P1 O3 Mo2 -133.8(3) . . . . ?
O5 Mo1 O3 P1 -92.0(3) . . . . ?
O4 Mo1 O3 P1 100.3(5) . . . . ?
O6 Mo1 O3 P1 169.0(3) . . . . ?
O1 Mo1 O3 P1 3.0(3) . . . . ?
O2 Mo1 O3 P1 77.2(3) . . . . ?
O5 Mo1 O3 Mo2 102.50(18) . . . . ?
O4 Mo1 O3 Mo2 -65.2(5) . . . . ?
O6 Mo1 O3 Mo2 3.47(14) . . . . ?
O1 Mo1 O3 Mo2 -162.52(16) . . . . ?
O2 Mo1 O3 Mo2 -88.31(14) . . . . ?
O10 Mo2 O3 P1 -122.2(14) . . . . ?
O7 Mo2 O3 P1 93.0(3) . . . . ?
O6 Mo2 O3 P1 -167.0(4) . . . . ?
O9 Mo2 O3 P1 -8.3(3) . . . . ?
O8 Mo2 O3 P1 -89.0(3) . . . . ?
O10 Mo2 O3 Mo1 41.2(15) . . . . ?
O7 Mo2 O3 Mo1 -103.61(17) . . . . ?
O6 Mo2 O3 Mo1 -3.53(14) . . . . ?
O9 Mo2 O3 Mo1 155.16(16) . . . . ?
O8 Mo2 O3 Mo1 74.43(14) . . . . ?
O5 Mo1 O4 Ni1 19.0(5) . . . . ?
O6 Mo1 O4 Ni1 121.7(4) . . . . ?
O1 Mo1 O4 Ni1 -79.6(4) . . . . ?
O3 Mo1 O4 Ni1 -173.6(3) . . . . ?
O2 Mo1 O4 Ni1 -151.6(4) . . . . ?
N2 Ni1 O4 Mo1 36.1(4) . . . . ?
N3 Ni1 O4 Mo1 115.1(4) . . . . ?
O12 Ni1 O4 Mo1 -146.4(4) 2_655 . . . ?
N1 Ni1 O4 Mo1 -41.1(4) . . . . ?
O14 Ni1 O4 Mo1 -9(5) 2_655 . . . ?
O5 Mo1 O6 Mo2 -97.7(3) . . . . ?
O4 Mo1 O6 Mo2 156.3(2) . . . . ?
O1 Mo1 O6 Mo2 25.1(5) . . . . ?
O3 Mo1 O6 Mo2 -5.3(2) . . . . ?
O2 Mo1 O6 Mo2 67.1(2) . . . . ?
O10 Mo2 O6 Mo1 -169.9(2) . . . . ?
O7 Mo2 O6 Mo1 86.3(3) . . . . ?
O9 Mo2 O6 Mo1 -31.8(4) . . . . ?
O8 Mo2 O6 Mo1 -87.5(2) . . . . ?
O3 Mo2 O6 Mo1 5.1(2) . . . . ?
O2 P2 O8 Mo2 -55.7(3) . . . . ?
O11 P2 O8 Mo2 66.8(3) . . . . ?
C4 P2 O8 Mo2 -175.8(2) . . . . ?
O10 Mo2 O8 P2 -177.2(3) . . . . ?
O7 Mo2 O8 P2 21.5(14) . . . . ?
O6 Mo2 O8 P2 76.5(3) . . . . ?
O9 Mo2 O8 P2 -73.5(3) . . . . ?
O3 Mo2 O8 P2 6.5(3) . . . . ?
O15 Mo3 O9 Mo2 -109.4(5) . . . . ?
O14 Mo3 O9 Mo2 144.6(5) . . . . ?
O13 Mo3 O9 Mo2 19.9(7) . . . . ?
O11 Mo3 O9 Mo2 -19.8(5) . . . . ?
O12 Mo3 O9 Mo2 70.3(5) . . . . ?
O10 Mo2 O9 Mo3 132.1(5) . . . . ?
O7 Mo2 O9 Mo3 -123.9(5) . . . . ?
O6 Mo2 O9 Mo3 -6.6(6) . . . . ?
O8 Mo2 O9 Mo3 48.4(5) . . . . ?
O3 Mo2 O9 Mo3 -41.5(4) . . . . ?
O8 P2 O11 Mo4 -174.9(2) . . . . ?
O2 P2 O11 Mo4 -51.7(3) . . . . ?
C4 P2 O11 Mo4 65.7(3) . . . . ?
O8 P2 O11 Mo3 -13.1(4) . . . . ?
O2 P2 O11 Mo3 110.1(3) . . . . ?
C4 P2 O11 Mo3 -132.4(3) . . . . ?
O19 Mo4 O11 P2 -90.1(3) . . . . ?
O18 Mo4 O11 P2 122.0(5) . . . . ?
O17 Mo4 O11 P2 7.1(3) . . . . ?
O13 Mo4 O11 P2 171.6(3) . . . . ?
O16 Mo4 O11 P2 80.1(3) . . . . ?
O19 Mo4 O11 Mo3 102.75(18) . . . . ?
O18 Mo4 O11 Mo3 -45.1(6) . . . . ?
O17 Mo4 O11 Mo3 -159.99(16) . . . . ?
O13 Mo4 O11 Mo3 4.51(15) . . . . ?
O16 Mo4 O11 Mo3 -86.95(15) . . . . ?
O15 Mo3 O11 P2 88.5(3) . . . . ?
O14 Mo3 O11 P2 -129.9(5) . . . . ?
O9 Mo3 O11 P2 -12.8(3) . . . . ?
O13 Mo3 O11 P2 -169.9(4) . . . . ?
O12 Mo3 O11 P2 -92.9(3) . . . . ?
O15 Mo3 O11 Mo4 -106.25(18) . . . . ?
O14 Mo3 O11 Mo4 35.4(6) . . . . ?
O9 Mo3 O11 Mo4 152.48(17) . . . . ?
O13 Mo3 O11 Mo4 -4.68(16) . . . . ?
O12 Mo3 O11 Mo4 72.33(15) . . . . ?
O16 P1 O12 Ni1 107.1(5) . . . 2_645 ?
O3 P1 O12 Ni1 -129.7(5) . . . 2_645 ?
C1 P1 O12 Ni1 -11.9(6) . . . 2_645 ?
O16 P1 O12 Mo3 -62.2(3) . . . . ?
O3 P1 O12 Mo3 61.1(3) . . . . ?
C1 P1 O12 Mo3 178.9(2) . . . . ?
O15 Mo3 O12 P1 97(7) . . . . ?
O14 Mo3 O12 P1 -177.7(3) . . . . ?
O9 Mo3 O12 P1 -72.0(2) . . . . ?
O13 Mo3 O12 P1 81.4(2) . . . . ?
O11 Mo3 O12 P1 12.7(2) . . . . ?
O15 Mo3 O12 Ni1 -77(7) . . . 2_645 ?
O14 Mo3 O12 Ni1 7.53(17) . . . 2_645 ?
O9 Mo3 O12 Ni1 113.27(17) . . . 2_645 ?
O13 Mo3 O12 Ni1 -93.37(17) . . . 2_645 ?
O11 Mo3 O12 Ni1 -162.01(15) . . . 2_645 ?
O15 Mo3 O13 Mo4 92.6(3) . . . . ?
O14 Mo3 O13 Mo4 -162.8(3) . . . . ?
O9 Mo3 O13 Mo4 -36.7(4) . . . . ?
O11 Mo3 O13 Mo4 6.2(2) . . . . ?
O12 Mo3 O13 Mo4 -87.8(3) . . . . ?
O19 Mo4 O13 Mo3 -95.5(3) . . . . ?
O18 Mo4 O13 Mo3 158.4(3) . . . . ?
O17 Mo4 O13 Mo3 27.3(5) . . . . ?
O11 Mo4 O13 Mo3 -6.4(2) . . . . ?
O16 Mo4 O13 Mo3 67.5(2) . . . . ?
O15 Mo3 O14 Ni1 170.8(2) . . . 2_645 ?
O9 Mo3 O14 Ni1 -84.4(2) . . . 2_645 ?
O13 Mo3 O14 Ni1 67.6(2) . . . 2_645 ?
O11 Mo3 O14 Ni1 30.3(7) . . . 2_645 ?
O12 Mo3 O14 Ni1 -7.79(17) . . . 2_645 ?
O12 P1 O16 Mo5 161.1(2) . . . . ?
O3 P1 O16 Mo5 39.4(3) . . . . ?
C1 P1 O16 Mo5 -79.6(3) . . . . ?
O12 P1 O16 Mo4 31.3(4) . . . . ?
O3 P1 O16 Mo4 -90.3(3) . . . . ?
C1 P1 O16 Mo4 150.7(3) . . . . ?
O20 Mo5 O16 P1 114.7(3) . . . . ?
O21 Mo5 O16 P1 -99.3(8) . . . . ?
O1 Mo5 O16 P1 12.8(3) . . . . ?
O17 Mo5 O16 P1 -142.9(3) . . . . ?
O2 Mo5 O16 P1 -60.4(2) . . . . ?
O20 Mo5 O16 Mo4 -100.36(18) . . . . ?
O21 Mo5 O16 Mo4 45.7(8) . . . . ?
O1 Mo5 O16 Mo4 157.79(16) . . . . ?
O17 Mo5 O16 Mo4 2.09(13) . . . . ?
O2 Mo5 O16 Mo4 84.51(13) . . . . ?
O19 Mo4 O16 P1 81.7(6) . . . . ?
O18 Mo4 O16 P1 -119.4(3) . . . . ?
O17 Mo4 O16 P1 137.7(3) . . . . ?
O13 Mo4 O16 P1 -23.3(3) . . . . ?
O11 Mo4 O16 P1 47.5(3) . . . . ?
O19 Mo4 O16 Mo5 -58.2(6) . . . . ?
O18 Mo4 O16 Mo5 100.75(17) . . . . ?
O17 Mo4 O16 Mo5 -2.14(14) . . . . ?
O13 Mo4 O16 Mo5 -163.20(15) . . . . ?
O11 Mo4 O16 Mo5 -92.41(14) . . . . ?
O19 Mo4 O17 Mo5 168.6(2) . . . . ?
O18 Mo4 O17 Mo5 -84.3(3) . . . . ?
O13 Mo4 O17 Mo5 45.5(5) . . . . ?
O11 Mo4 O17 Mo5 77.2(2) . . . . ?
O16 Mo4 O17 Mo5 3.1(2) . . . . ?
O20 Mo5 O17 Mo4 80.2(3) . . . . ?
O21 Mo5 O17 Mo4 -173.9(2) . . . . ?
O1 Mo5 O17 Mo4 -49.5(4) . . . . ?
O2 Mo5 O17 Mo4 -85.2(2) . . . . ?
O16 Mo5 O17 Mo4 -3.1(2) . . . . ?
N2 Ni1 N1 C6 172.6(6) . . . . ?
N3 Ni1 N1 C6 163.2(5) . . . . ?
O12 Ni1 N1 C6 6.7(6) 2_655 . . . ?
O4 Ni1 N1 C6 -98.2(5) . . . . ?
O14 Ni1 N1 C6 82.9(5) 2_655 . . . ?
N2 Ni1 N1 C10 6.1(4) . . . . ?
N3 Ni1 N1 C10 -3.3(8) . . . . ?
O12 Ni1 N1 C10 -159.9(4) 2_655 . . . ?
O4 Ni1 N1 C10 95.2(4) . . . . ?
O14 Ni1 N1 C10 -83.6(4) 2_655 . . . ?
N3 Ni1 N2 C11 -179.1(4) . . . . ?
O12 Ni1 N2 C11 106.3(8) 2_655 . . . ?
O4 Ni1 N2 C11 -83.8(4) . . . . ?
N1 Ni1 N2 C11 4.8(4) . . . . ?
O14 Ni1 N2 C11 94.7(4) 2_655 . . . ?
N3 Ni1 N2 C12 -0.8(4) . . . . ?
O12 Ni1 N2 C12 -75.4(9) 2_655 . . . ?
O4 Ni1 N2 C12 94.5(4) . . . . ?
N1 Ni1 N2 C12 -176.9(4) . . . . ?
O14 Ni1 N2 C12 -87.1(4) 2_655 . . . ?
N2 Ni1 N3 C17 -179.5(5) . . . . ?
O12 Ni1 N3 C17 -12.9(5) 2_655 . . . ?
O4 Ni1 N3 C17 92.7(5) . . . . ?
N1 Ni1 N3 C17 -170.1(5) . . . . ?
O14 Ni1 N3 C17 -89.1(5) 2_655 . . . ?
N2 Ni1 N3 C13 5.6(4) . . . . ?
O12 Ni1 N3 C13 172.1(4) 2_655 . . . ?
O4 Ni1 N3 C13 -82.3(4) . . . . ?
N1 Ni1 N3 C13 14.9(8) . . . . ?
O14 Ni1 N3 C13 95.9(4) 2_655 . . . ?
N8 Ni2 N4 C18 -13.1(5) . . . . ?
N5 Ni2 N4 C18 170.9(5) . . . . ?
N7 Ni2 N4 C18 65.3(5) . . . . ?
N6 Ni2 N4 C18 166.5(5) . . . . ?
N9 Ni2 N4 C18 -92.5(5) . . . . ?
N8 Ni2 N4 C22 -178.0(4) . . . . ?
N5 Ni2 N4 C22 6.0(4) . . . . ?
N7 Ni2 N4 C22 -99.6(4) . . . . ?
N6 Ni2 N4 C22 1.6(7) . . . . ?
N9 Ni2 N4 C22 102.6(4) . . . . ?
N8 Ni2 N5 C23 -73(3) . . . . ?
N7 Ni2 N5 C23 89.9(4) . . . . ?
N4 Ni2 N5 C23 2.8(4) . . . . ?
N6 Ni2 N5 C23 -179.0(4) . . . . ?
N9 Ni2 N5 C23 -91.5(4) . . . . ?
N8 Ni2 N5 C24 104(3) . . . . ?
N7 Ni2 N5 C24 -92.4(4) . . . . ?
N4 Ni2 N5 C24 -179.6(4) . . . . ?
N6 Ni2 N5 C24 -1.3(4) . . . . ?
N9 Ni2 N5 C24 86.2(4) . . . . ?
N8 Ni2 N6 C29 -3.6(5) . . . . ?
N5 Ni2 N6 C29 172.5(5) . . . . ?
N7 Ni2 N6 C29 -82.7(5) . . . . ?
N4 Ni2 N6 C29 176.9(5) . . . . ?
N9 Ni2 N6 C29 74.5(5) . . . . ?
N8 Ni2 N6 C25 -162.4(4) . . . . ?
N5 Ni2 N6 C25 13.6(4) . . . . ?
N7 Ni2 N6 C25 118.5(4) . . . . ?
N4 Ni2 N6 C25 18.0(7) . . . . ?
N9 Ni2 N6 C25 -84.3(4) . . . . ?
N8 Ni2 N7 C30 -171.5(5) . . . . ?
N5 Ni2 N7 C30 9.7(5) . . . . ?
N4 Ni2 N7 C30 87.5(4) . . . . ?
N6 Ni2 N7 C30 -69.7(4) . . . . ?
N9 Ni2 N7 C30 -166.6(4) . . . . ?
N8 Ni2 N7 C34 3.7(4) . . . . ?
N5 Ni2 N7 C34 -175.1(4) . . . . ?
N4 Ni2 N7 C34 -97.3(4) . . . . ?
N6 Ni2 N7 C34 105.5(4) . . . . ?
N9 Ni2 N7 C34 8.5(7) . . . . ?
N5 Ni2 N8 C35 154(3) . . . . ?
N7 Ni2 N8 C35 -9.8(4) . . . . ?
N4 Ni2 N8 C35 78.5(4) . . . . ?
N6 Ni2 N8 C35 -101.3(4) . . . . ?
N9 Ni2 N8 C35 172.2(4) . . . . ?
N5 Ni2 N8 C36 -13(3) . . . . ?
N7 Ni2 N8 C36 -176.3(4) . . . . ?
N4 Ni2 N8 C36 -88.1(4) . . . . ?
N6 Ni2 N8 C36 92.1(4) . . . . ?
N9 Ni2 N8 C36 5.6(4) . . . . ?
N8 Ni2 N9 C37 6.4(4) . . . . ?
N5 Ni2 N9 C37 -174.9(4) . . . . ?
N7 Ni2 N9 C37 1.5(7) . . . . ?
N4 Ni2 N9 C37 106.3(4) . . . . ?
N6 Ni2 N9 C37 -96.4(4) . . . . ?
N8 Ni2 N9 C41 169.9(5) . . . . ?
N5 Ni2 N9 C41 -11.4(5) . . . . ?
N7 Ni2 N9 C41 165.1(5) . . . . ?
N4 Ni2 N9 C41 -90.1(5) . . . . ?
N6 Ni2 N9 C41 67.1(5) . . . . ?
O12 P1 C1 C2 -61.0(5) . . . . ?
O16 P1 C1 C2 179.5(4) . . . . ?
O3 P1 C1 C2 57.7(5) . . . . ?
P1 C1 C2 C3 178.9(4) . . . . ?
C1 C2 C3 C5 -169.0(5) . . . 2_645 ?
O8 P2 C4 C5 83.8(4) . . . . ?
O2 P2 C4 C5 -39.5(4) . . . . ?
O11 P2 C4 C5 -159.8(4) . . . . ?
P2 C4 C5 C3 -60.1(6) . . . 2_655 ?
C10 N1 C6 C7 2.1(10) . . . . ?
Ni1 N1 C6 C7 -163.9(5) . . . . ?
N1 C6 C7 C8 2.9(11) . . . . ?
C6 C7 C8 C9 -3.0(12) . . . . ?
C7 C8 C9 C10 -1.8(11) . . . . ?
C8 C9 C10 N1 6.9(10) . . . . ?
C8 C9 C10 C11 -178.8(6) . . . . ?
C6 N1 C10 C9 -7.2(9) . . . . ?
Ni1 N1 C10 C9 160.2(5) . . . . ?
C6 N1 C10 C11 177.9(5) . . . . ?
Ni1 N1 C10 C11 -14.7(6) . . . . ?
C12 N2 C11 C23 -10.2(8) . . . . ?
Ni1 N2 C11 C23 168.0(4) . . . . ?
C12 N2 C11 C10 168.0(5) . . . . ?
Ni1 N2 C11 C10 -13.8(6) . . . . ?
C9 C10 C11 N2 -156.6(6) . . . . ?
N1 C10 C11 N2 18.3(7) . . . . ?
C9 C10 C11 C23 21.3(10) . . . . ?
N1 C10 C11 C23 -163.8(6) . . . . ?
C11 N2 C12 C24 -8.1(8) . . . . ?
Ni1 N2 C12 C24 173.7(4) . . . . ?
C11 N2 C12 C13 174.6(5) . . . . ?
Ni1 N2 C12 C13 -3.6(6) . . . . ?
C17 N3 C13 C14 -5.8(9) . . . . ?
Ni1 N3 C13 C14 169.4(4) . . . . ?
C17 N3 C13 C12 175.7(5) . . . . ?
Ni1 N3 C13 C12 -9.0(6) . . . . ?
N2 C12 C13 N3 8.3(7) . . . . ?
C24 C12 C13 N3 -168.5(5) . . . . ?
N2 C12 C13 C14 -170.0(5) . . . . ?
C24 C12 C13 C14 13.1(9) . . . . ?
N3 C13 C14 C15 7.0(9) . . . . ?
C12 C13 C14 C15 -174.8(5) . . . . ?
C13 C14 C15 C16 -2.8(9) . . . . ?
C14 C15 C16 C17 -2.3(10) . . . . ?
C13 N3 C17 C16 0.5(9) . . . . ?
Ni1 N3 C17 C16 -174.2(5) . . . . ?
C15 C16 C17 N3 3.6(10) . . . . ?
C22 N4 C18 C19 -1.8(9) . . . . ?
Ni2 N4 C18 C19 -166.2(5) . . . . ?
N4 C18 C19 C20 3.3(9) . . . . ?
C18 C19 C20 C21 -2.1(9) . . . . ?
C19 C20 C21 C22 -0.3(9) . . . . ?
C18 N4 C22 C21 -0.9(9) . . . . ?
Ni2 N4 C22 C21 165.2(5) . . . . ?
C18 N4 C22 C23 -178.9(5) . . . . ?
Ni2 N4 C22 C23 -12.8(6) . . . . ?
C20 C21 C22 N4 2.0(9) . . . . ?
C20 C21 C22 C23 179.7(6) . . . . ?
C24 N5 C23 C11 -6.0(8) . . . . ?
Ni2 N5 C23 C11 171.5(4) . . . . ?
C24 N5 C23 C22 172.3(5) . . . . ?
Ni2 N5 C23 C22 -10.1(6) . . . . ?
N2 C11 C23 N5 17.3(7) . . . . ?
C10 C11 C23 N5 -160.5(5) . . . . ?
N2 C11 C23 C22 -160.7(5) . . . . ?
C10 C11 C23 C22 21.4(10) . . . . ?
N4 C22 C23 N5 14.9(7) . . . . ?
C21 C22 C23 N5 -163.1(6) . . . . ?
N4 C22 C23 C11 -167.0(6) . . . . ?
C21 C22 C23 C11 15.1(10) . . . . ?
C23 N5 C24 C12 -12.5(8) . . . . ?
Ni2 N5 C24 C12 169.9(4) . . . . ?
C23 N5 C24 C25 167.3(5) . . . . ?
Ni2 N5 C24 C25 -10.3(6) . . . . ?
N2 C12 C24 N5 19.3(7) . . . . ?
C13 C12 C24 N5 -163.9(5) . . . . ?
N2 C12 C24 C25 -160.4(5) . . . . ?
C13 C12 C24 C25 16.4(9) . . . . ?
C29 N6 C25 C26 -8.1(8) . . . . ?
Ni2 N6 C25 C26 152.5(4) . . . . ?
C29 N6 C25 C24 176.7(5) . . . . ?
Ni2 N6 C25 C24 -22.7(6) . . . . ?
N5 C24 C25 N6 21.9(7) . . . . ?
C12 C24 C25 N6 -158.3(5) . . . . ?
N5 C24 C25 C26 -153.0(5) . . . . ?
C12 C24 C25 C26 26.7(9) . . . . ?
N6 C25 C26 C27 7.4(8) . . . . ?
C24 C25 C26 C27 -178.1(5) . . . . ?
C25 C26 C27 C28 -0.6(8) . . . . ?
C26 C27 C28 C29 -5.0(9) . . . . ?
C25 N6 C29 C28 2.3(8) . . . . ?
Ni2 N6 C29 C28 -155.5(5) . . . . ?
C27 C28 C29 N6 4.3(9) . . . . ?
C34 N7 C30 C31 0.6(8) . . . . ?
Ni2 N7 C30 C31 175.6(4) . . . . ?
N7 C30 C31 C32 0.1(9) . . . . ?
C30 C31 C32 C33 -1.5(8) . . . . ?
C31 C32 C33 C34 2.2(8) . . . . ?
C30 N7 C34 C33 0.2(8) . . . . ?
Ni2 N7 C34 C33 -175.3(4) . . . . ?
C30 N7 C34 C35 177.4(5) . . . . ?
Ni2 N7 C34 C35 2.0(5) . . . . ?
C32 C33 C34 N7 -1.5(8) . . . . ?
C32 C33 C34 C35 -178.4(5) . . . . ?
C36 N8 C35 C48 0.3(7) . . . . ?
Ni2 N8 C35 C48 -165.5(4) . . . . ?
C36 N8 C35 C34 179.2(4) . . . . ?
Ni2 N8 C35 C34 13.4(6) . . . . ?
N7 C34 C35 N8 -9.7(6) . . . . ?
C33 C34 C35 N8 167.4(5) . . . . ?
N7 C34 C35 C48 169.0(5) . . . . ?
C33 C34 C35 C48 -13.8(9) . . . . ?
C35 N8 C36 C47 -2.4(7) . . . . ?
Ni2 N8 C36 C47 163.5(4) . . . . ?
C35 N8 C36 C37 178.6(5) . . . . ?
Ni2 N8 C36 C37 -15.5(6) . . . . ?
C41 N9 C37 C38 -3.9(8) . . . . ?
Ni2 N9 C37 C38 160.6(4) . . . . ?
C41 N9 C37 C36 179.5(5) . . . . ?
Ni2 N9 C37 C36 -16.0(6) . . . . ?
N8 C36 C37 N9 20.6(6) . . . . ?
C47 C36 C37 N9 -158.3(5) . . . . ?
N8 C36 C37 C38 -155.8(5) . . . . ?
C47 C36 C37 C38 25.2(9) . . . . ?
N9 C37 C38 C39 1.3(9) . . . . ?
C36 C37 C38 C39 177.5(6) . . . . ?
C37 C38 C39 C40 2.2(10) . . . . ?
C38 C39 C40 C41 -3.1(10) . . . . ?
C37 N9 C41 C40 2.9(9) . . . . ?
Ni2 N9 C41 C40 -159.7(5) . . . . ?
C39 C40 C41 N9 0.6(10) . . . . ?
C45 C42 C43 C44 -1.1(11) . . . . ?
C46 N10 C44 C43 -0.1(10) . . . . ?
C42 C43 C44 N10 1.4(11) . . . . ?
C43 C42 C45 C46 -0.3(11) . . . . ?
C44 N10 C46 C45 -1.4(9) . . . . ?
C44 N10 C46 C47 179.0(5) . . . . ?
C42 C45 C46 N10 1.6(10) . . . . ?
C42 C45 C46 C47 -178.9(6) . . . . ?
C48 N11 C47 C36 -2.9(7) . . . . ?
C48 N11 C47 C46 170.2(4) . . . . ?
N8 C36 C47 N11 3.7(7) . . . . ?
C37 C36 C47 N11 -177.5(5) . . . . ?
N8 C36 C47 C46 -169.0(5) . . . . ?
C37 C36 C47 C46 9.9(8) . . . . ?
N10 C46 C47 N11 -106.5(6) . . . . ?
C45 C46 C47 N11 74.0(7) . . . . ?
N10 C46 C47 C36 66.4(7) . . . . ?
C45 C46 C47 C36 -113.1(7) . . . . ?
C47 N11 C48 C35 0.7(7) . . . . ?
C47 N11 C48 C49 -171.6(4) . . . . ?
N8 C35 C48 N11 0.6(7) . . . . ?
C34 C35 C48 N11 -178.1(5) . . . . ?
N8 C35 C48 C49 171.8(5) . . . . ?
C34 C35 C48 C49 -6.8(9) . . . . ?
C53 N12 C49 C50 2.2(8) . . . . ?
C53 N12 C49 C48 -172.2(5) . . . . ?
N11 C48 C49 N12 109.8(5) . . . . ?
C35 C48 C49 N12 -62.0(7) . . . . ?
N11 C48 C49 C50 -64.6(6) . . . . ?
C35 C48 C49 C50 123.6(6) . . . . ?
N12 C49 C50 C51 -2.9(8) . . . . ?
C48 C49 C50 C51 171.1(5) . . . . ?
C49 C50 C51 C52 0.5(9) . . . . ?
C50 C51 C52 C53 2.3(9) . . . . ?
C49 N12 C53 C52 0.9(10) . . . . ?
C51 C52 C53 N12 -3.1(10) . . . . ?
